data_7051047
loop_
_publ_author_name
'Rahaman Laskar, Inamur'
'Das, Debasis'
'Mostafa, Golam'
'Lu, Tian-Huey'
'Keng, Tai-Chiun'
'Wang, Ju-Chun'
'Ghosh, Ashutosh'
'Ray Chaudhuri, Nirmalendu'

_publ_section_title
;
 First report on thermally induced nitro\\rightarrow nitrito(O,O)
 linkage isomerization in diamine complexes of nickel(II) in the solid
 state: X-ray single crystal structural analyses of nitro and nitrito
 isomers
;
_journal_issue 5
_journal_name_full 'New Journal of Chemistry'
_journal_page_first 764
_journal_paper_doi 10.1039/b008254f
_journal_volume 25
_journal_year 2001
_chemical_formula_sum 'C16 H40 N6 Ni O4'
_chemical_formula_weight 439.25
_chemical_name_systematic
;
?
;
_space_group_IT_number 14
_symmetry_cell_setting monoclinic
_symmetry_space_group_name_Hall '-P 2ybc'
_symmetry_space_group_name_H-M 'P 1 21/c 1'
_atom_sites_solution_hydrogens geom
_atom_sites_solution_primary direct
_atom_sites_solution_secondary difmap
_audit_creation_method SHELXL
_cell_angle_alpha 90.00
_cell_angle_beta 96.470(10)
_cell_angle_gamma 90.00
_cell_formula_units_Z 4
_cell_length_a 10.3131(7)
_cell_length_b 19.2548(12)
_cell_length_c 12.0523(8)
_cell_measurement_reflns_used 25
_cell_measurement_temperature 293(2)
_cell_measurement_theta_max 18
_cell_measurement_theta_min 12
_cell_volume 2378.1(3)
_computing_molecular_graphics 'ORTEX (P.McArdle, 1995)'
_computing_publication_material 'SHELXL-97/2 (Sheldrick,1997)'
_computing_structure_refinement 'SHELXL-93 (Sheldrick, 1993)'
_computing_structure_solution 'SHELXS-86 (Sheldrick, 1990)'
_diffrn_ambient_temperature 293(2)
_diffrn_measurement_method 'scintillation counter'
_diffrn_radiation_monochromator graphite
_diffrn_radiation_source 'fine-focus sealed tube'
_diffrn_radiation_type MoK\a
_diffrn_radiation_wavelength 0.71073
_diffrn_reflns_av_R_equivalents 0.0243
_diffrn_reflns_av_sigmaI/netI 0.0258
_diffrn_reflns_limit_h_max 12
_diffrn_reflns_limit_h_min -12
_diffrn_reflns_limit_k_max 22
_diffrn_reflns_limit_k_min -8
_diffrn_reflns_limit_l_max 14
_diffrn_reflns_limit_l_min -6
_diffrn_reflns_number 6836
_diffrn_reflns_theta_max 25.03
_diffrn_reflns_theta_min 2.00
_exptl_absorpt_coefficient_mu 0.845
_exptl_crystal_colour Colourless
_exptl_crystal_density_diffrn 1.227
_exptl_crystal_density_method 'not measured'
_exptl_crystal_description Parallelepiped
_exptl_crystal_F_000 952
_exptl_crystal_size_max 0.50
_exptl_crystal_size_mid 0.40
_exptl_crystal_size_min 0.20
_refine_diff_density_max 0.962
_refine_diff_density_min -0.433
_refine_diff_density_rms 0.060
_refine_ls_extinction_method none
_refine_ls_goodness_of_fit_all 1.050
_refine_ls_goodness_of_fit_obs 1.049
_refine_ls_hydrogen_treatment mixed
_refine_ls_matrix_type full
_refine_ls_number_parameters 244
_refine_ls_number_reflns 3995
_refine_ls_number_restraints 0
_refine_ls_restrained_S_all 1.050
_refine_ls_restrained_S_obs 1.049
_refine_ls_R_factor_all 0.0423
_refine_ls_R_factor_obs 0.0404
_refine_ls_shift/esd_max -0.009
_refine_ls_shift/esd_mean 0.001
_refine_ls_structure_factor_coef Fsqd
_refine_ls_weighting_details 'w=1/[\s^2^(Fo^2^)+(0.0534P)^2^+2.1492P] where P=(Fo^2^+2Fc^2^)/3'
_refine_ls_weighting_scheme calc
_refine_ls_wR_factor_all 0.1095
_refine_ls_wR_factor_obs 0.1069
_reflns_number_observed 3823
_reflns_number_total 3995
_reflns_observed_criterion >2sigma(I)
_cod_data_source_file b008254f.txt
_cod_data_source_block 1b
_cod_depositor_comments
;
The following automatic conversions were performed:
'_symmetry_cell_setting' value 'Monoclinic' changed to 'monoclinic'
according to '/home/saulius/struct/CIF-dictionaries/cif_core.dic'
dictionary named 'cif_core.dic' version 2.4.1 from 2010-06-29.

Automatic conversion script
Id: cif_fix_enum 1527 2010-12-29 10:47:43Z saulius 

The following automatic conversions were performed:

'_refine_ls_weighting_scheme' value 'calc
w=1/[\s^2^(Fo^2^)+(0.0534P)^2^+2.1492P] where P=(Fo^2^+2Fc^2^)/3' was
changed to 'calc'. New tag '_refine_ls_weighting_details' was
created. The value of the new tag was set to
'w=1/[\s^2^(Fo^2^)+(0.0534P)^2^+2.1492P] where P=(Fo^2^+2Fc^2^)/3'.

Automatic conversion script
Id: cif_fix_values 3143 2015-03-26 13:38:13Z robertas 
;
_cod_original_sg_symbol_H-M P21/c
_cod_database_code 7051047

loop_
_symmetry_equiv_pos_as_xyz
'x, y, z'
'-x, y+1/2, -z+1/2'
'-x, -y, -z'
'x, -y-1/2, z-1/2'

loop_
_atom_site_aniso_label
_atom_site_aniso_U_11
_atom_site_aniso_U_22
_atom_site_aniso_U_33
_atom_site_aniso_U_23
_atom_site_aniso_U_13
_atom_site_aniso_U_12
Ni 0.0280(2) 0.0288(2) 0.0385(2) -0.00200(11) 0.00115(13) -0.00024(10)
N5 0.0506(14) 0.0344(11) 0.0561(14) -0.0040(10) -0.0070(11) 0.0026(10)
O1 0.0388(10) 0.0369(9) 0.0589(12) 0.0023(8) 0.0009(8) -0.0032(7)
O2 0.0413(10) 0.0424(10) 0.0523(11) -0.0057(8) 0.0042(8) 0.0042(8)
N1 0.0422(12) 0.0433(12) 0.0428(12) -0.0024(9) 0.0027(9) 0.0038(9)
N2 0.0344(11) 0.0364(11) 0.0502(13) -0.0047(9) 0.0031(9) -0.0031(8)
N3 0.0403(11) 0.0320(10) 0.0454(12) 0.0019(9) -0.0034(9) -0.0046(8)
N4 0.0320(10) 0.0332(10) 0.0516(12) -0.0052(9) 0.0041(9) -0.0028(8)
C1 0.0378(15) 0.082(2) 0.043(2) -0.0026(14) -0.0052(12) 0.0067(13)
C2 0.0389(14) 0.069(2) 0.053(2) -0.0162(14) 0.0027(12) -0.0173(13)
C3 0.0369(13) 0.0434(14) 0.059(2) 0.0142(12) -0.0035(12) -0.0015(11)
C4 0.0395(14) 0.0347(13) 0.070(2) 0.0065(12) 0.0118(13) 0.0061(11)
C5 0.091(3) 0.048(2) 0.057(2) 0.0073(14) -0.003(2) 0.012(2)
C6 0.220(7) 0.083(3) 0.081(3) 0.021(3) -0.043(4) -0.005(4)
C7 0.344(13) 0.100(4) 0.088(4) 0.043(3) 0.009(6) 0.005(6)
C8 0.0353(13) 0.0432(14) 0.053(2) 0.0002(12) 0.0067(11) -0.0010(11)
C9 0.053(2) 0.066(2) 0.086(2) 0.000(2) 0.021(2) -0.014(2)
C10 0.060(2) 0.064(2) 0.113(3) 0.023(2) 0.037(2) 0.007(2)
C11 0.073(2) 0.042(2) 0.044(2) 0.0006(12) -0.0116(14) -0.0052(13)
C12 0.147(4) 0.060(2) 0.052(2) 0.007(2) -0.030(2) -0.005(2)
C13 0.209(7) 0.082(3) 0.049(2) 0.002(2) -0.037(3) -0.023(3)
C14 0.0355(13) 0.0371(12) 0.052(2) -0.0024(11) 0.0074(11) 0.0000(10)
C15 0.057(2) 0.052(2) 0.082(2) -0.007(2) 0.031(2) 0.0012(14)
C16 0.055(2) 0.076(2) 0.067(2) -0.006(2) 0.021(2) -0.003(2)
O3 0.066(2) 0.075(2) 0.081(2) -0.0376(15) 0.0092(14) 0.0001(13)
N6 0.053(2) 0.125(3) 0.047(2) -0.029(2) 0.0110(14) -0.017(2)
O4 0.101(2) 0.077(2) 0.123(3) -0.002(2) 0.021(2) -0.003(2)

loop_
_atom_site_label
_atom_site_type_symbol
_atom_site_fract_x
_atom_site_fract_y
_atom_site_fract_z
_atom_site_U_iso_or_equiv
_atom_site_thermal_displace_type
_atom_site_occupancy
_atom_site_calc_flag
_atom_site_refinement_flags
_atom_site_disorder_group
Ni Ni 0.25427(3) 0.097063(14) 0.05852(2) 0.03195(13) Uani 1 d . .
N5 N 0.2411(2) -0.02895(11) -0.0100(2) 0.0480(5) Uani 1 d . .
O1 O 0.1536(2) 0.00025(9) 0.0382(2) 0.0452(4) Uani 1 d . .
O2 O 0.3361(2) 0.01113(9) -0.0200(2) 0.0454(4) Uani 1 d . .
N1 N 0.3540(2) 0.06849(12) 0.2166(2) 0.0429(5) Uani 1 d . .
H1 H 0.3169(2) 0.09391(12) 0.2683(2) 0.052 Uiso 1 calc R .
N2 N 0.4064(2) 0.16968(11) 0.0560(2) 0.0404(5) Uani 1 d . .
H2 H 0.3705(2) 0.21251(11) 0.0434(2) 0.049 Uiso 1 calc R .
N3 N 0.1541(2) 0.13507(10) -0.0932(2) 0.0399(5) Uani 1 d . .
H3 H 0.1994(2) 0.17312(10) -0.1117(2) 0.048 Uiso 1 calc R .
N4 N 0.1181(2) 0.15803(10) 0.1332(2) 0.0390(5) Uani 1 d . .
H4 H 0.1624(2) 0.18587(10) 0.1854(2) 0.047 Uiso 1 calc R .
C1 C 0.4863(3) 0.0963(2) 0.2150(3) 0.0551(8) Uani 1 d . .
H1A H 0.5349(3) 0.0673(2) 0.1685(3) 0.066 Uiso 1 calc R .
H1B H 0.5316(3) 0.0964(2) 0.2900(3) 0.066 Uiso 1 calc R .
C2 C 0.4779(3) 0.1689(2) 0.1696(2) 0.0540(7) Uani 1 d . .
H2A H 0.4332(3) 0.1984(2) 0.2185(2) 0.065 Uiso 1 calc R .
H2B H 0.5651(3) 0.1873(2) 0.1672(2) 0.065 Uiso 1 calc R .
C3 C 0.0290(3) 0.16122(14) -0.0629(2) 0.0470(6) Uani 1 d . .
H3A H -0.0288(3) 0.12259(14) -0.0524(2) 0.056 Uiso 1 calc R .
H3B H -0.0124(3) 0.19033(14) -0.1223(2) 0.056 Uiso 1 calc R .
C4 C 0.0528(3) 0.20252(13) 0.0433(3) 0.0475(7) Uani 1 d . .
H4A H 0.1072(3) 0.24235(13) 0.0318(3) 0.057 Uiso 1 calc R .
H4B H -0.0296(3) 0.21931(13) 0.0646(3) 0.057 Uiso 1 calc R .
C5 C 0.3526(4) -0.0049(2) 0.2554(3) 0.0664(9) Uani 1 d . .
H5A H 0.2646(4) -0.0227(2) 0.2385(3) 0.080 Uiso 1 calc R .
H5B H 0.4086(4) -0.0318(2) 0.2123(3) 0.080 Uiso 1 calc R .
C6 C 0.3941(8) -0.0170(3) 0.3740(4) 0.133(2) Uani 1 d . .
H6A H 0.3523(8) 0.0168(3) 0.4179(4) 0.159 Uiso 1 calc R .
H6B H 0.4877(8) -0.0101(3) 0.3883(4) 0.159 Uiso 1 calc R .
C7 C 0.3602(11) -0.0910(3) 0.4118(5) 0.179(4) Uani 1 d . .
H7A H 0.3892(11) -0.0964(3) 0.4899(5) 0.268 Uiso 1 calc R .
H7B H 0.4028(11) -0.1246(3) 0.3697(5) 0.268 Uiso 1 calc R .
H7C H 0.2675(11) -0.0977(3) 0.3994(5) 0.268 Uiso 1 calc R .
C8 C 0.4912(3) 0.15508(14) -0.0327(2) 0.0436(6) Uani 1 d . .
H8A H 0.4367(3) 0.14933(14) -0.1031(2) 0.052 Uiso 1 calc R .
H8B H 0.5366(3) 0.11156(14) -0.0158(2) 0.052 Uiso 1 calc R .
C9 C 0.5923(3) 0.2120(2) -0.0463(3) 0.0675(9) Uani 1 d . .
H9A H 0.5482(3) 0.2563(2) -0.0583(3) 0.081 Uiso 1 calc R .
H9B H 0.6520(3) 0.2154(2) 0.0217(3) 0.081 Uiso 1 calc R .
C10 C 0.6684(4) 0.1969(2) -0.1429(4) 0.0766(11) Uani 1 d . .
H10A H 0.7307(4) 0.2333(2) -0.1494(4) 0.115 Uiso 1 calc R .
H10B H 0.6097(4) 0.1943(2) -0.2105(4) 0.115 Uiso 1 calc R .
H10C H 0.7133(4) 0.1534(2) -0.1306(4) 0.115 Uiso 1 calc R .
C11 C 0.1389(4) 0.09073(15) -0.1938(2) 0.0544(8) Uani 1 d . .
H11A H 0.0779(4) 0.05376(15) -0.1825(2) 0.065 Uiso 1 calc R .
H11B H 0.2224(4) 0.06939(15) -0.2025(2) 0.065 Uiso 1 calc R .
C12 C 0.0911(5) 0.1286(2) -0.3010(3) 0.0891(14) Uani 1 d . .
H12A H 0.0066(5) 0.1491(2) -0.2935(3) 0.107 Uiso 1 calc R .
H12B H 0.1512(5) 0.1660(2) -0.3122(3) 0.107 Uiso 1 calc R .
C13 C 0.0790(7) 0.0820(2) -0.4025(3) 0.117(2) Uani 1 d . .
H13A H 0.0486(7) 0.1087(2) -0.4676(3) 0.153 Uiso 1 calc R .
H13B H 0.0181(7) 0.0454(2) -0.3929(3) 0.153 Uiso 1 calc R .
H13C H 0.1627(7) 0.0624(2) -0.4116(3) 0.153 Uiso 1 calc R .
C14 C 0.0251(3) 0.11486(13) 0.1887(2) 0.0413(6) Uani 1 d . .
H14A H 0.0746(3) 0.08259(13) 0.2388(2) 0.050 Uiso 1 calc R .
H14B H -0.0267(3) 0.08771(13) 0.1322(2) 0.050 Uiso 1 calc R .
C15 C -0.0668(3) 0.1554(2) 0.2548(3) 0.0620(8) Uani 1 d . .
H15A H -0.0158(3) 0.1828(2) 0.3116(3) 0.074 Uiso 1 calc R .
H15B H -0.1180(3) 0.1872(2) 0.2051(3) 0.074 Uiso 1 calc R .
C16 C -0.1572(3) 0.1086(2) 0.3098(3) 0.0647(9) Uani 1 d . .
H16A H -0.2134(3) 0.1361(2) 0.3505(3) 0.097 Uiso 1 calc R .
H16B H -0.1070(3) 0.0776(2) 0.3602(3) 0.097 Uiso 1 calc R .
H16C H -0.2091(3) 0.0821(2) 0.2538(3) 0.097 Uiso 1 calc R .
O3 O 0.2559(3) 0.2247(2) 0.3462(3) 0.0736(7) Uani 1 d . .
N6 N 0.2792(3) 0.1793(2) 0.3975(3) 0.0746(10) Uani 1 d . .
O4 O 0.3134(3) 0.1832(2) 0.4978(3) 0.0999(10) Uani 1 d . .

loop_
_atom_type_symbol
_atom_type_description
_atom_type_scat_dispersion_real
_atom_type_scat_dispersion_imag
_atom_type_scat_source
C C 0.0033 0.0016 'International Tables Vol C Tables 4.2.6.8 and 6.1.1.4'
H H 0.0000 0.0000 'International Tables Vol C Tables 4.2.6.8 and 6.1.1.4'
N N 0.0061 0.0033 'International Tables Vol C Tables 4.2.6.8 and 6.1.1.4'
O O 0.0106 0.0060 'International Tables Vol C Tables 4.2.6.8 and 6.1.1.4'
Ni Ni 0.3393 1.1124 'International Tables Vol C Tables 4.2.6.8 and 6.1.1.4'

loop_
_geom_angle_atom_site_label_1
_geom_angle_atom_site_label_2
_geom_angle_atom_site_label_3
_geom_angle
_geom_angle_site_symmetry_1
_geom_angle_site_symmetry_3
_geom_angle_publ_flag
N2 Ni N4 99.78(8) . . ?
N2 Ni N3 92.84(8) . . ?
N4 Ni N3 83.87(8) . . ?
N2 Ni O2 100.15(8) . . ?
N4 Ni O2 160.01(8) . . ?
N3 Ni O2 93.66(8) . . ?
N2 Ni N1 84.21(9) . . ?
N4 Ni N1 92.28(9) . . ?
N3 Ni N1 174.70(8) . . ?
O2 Ni N1 91.20(8) . . ?
N2 Ni O1 158.82(8) . . ?
N4 Ni O1 101.34(8) . . ?
N3 Ni O1 91.10(8) . . ?
O2 Ni O1 58.80(7) . . ?
N1 Ni O1 93.24(8) . . ?
O1 N5 O2 112.0(2) . . ?
N5 O1 Ni 94.50(14) . . ?
N5 O2 Ni 94.69(14) . . ?
C1 N1 C5 113.1(2) . . ?
C1 N1 Ni 104.4(2) . . ?
C5 N1 Ni 120.3(2) . . ?
C2 N2 C8 113.1(2) . . ?
C2 N2 Ni 105.9(2) . . ?
C8 N2 Ni 112.7(2) . . ?
C3 N3 C11 112.8(2) . . ?
C3 N3 Ni 105.0(2) . . ?
C11 N3 Ni 120.2(2) . . ?
C4 N4 C14 112.9(2) . . ?
C4 N4 Ni 106.3(2) . . ?
C14 N4 Ni 112.07(15) . . ?
N1 C1 C2 109.2(2) . . ?
N2 C2 C1 110.4(2) . . ?
N3 C3 C4 109.2(2) . . ?
N4 C4 C3 109.5(2) . . ?
C6 C5 N1 116.5(3) . . ?
C5 C6 C7 112.5(5) . . ?
N2 C8 C9 113.9(2) . . ?
C10 C9 C8 111.4(3) . . ?
N3 C11 C12 114.6(3) . . ?
C13 C12 C11 113.2(3) . . ?
N4 C14 C15 114.9(2) . . ?
C16 C15 C14 112.1(3) . . ?
O3 N6 O4 122.3(4) . . ?

loop_
_geom_bond_atom_site_label_1
_geom_bond_atom_site_label_2
_geom_bond_distance
_geom_bond_site_symmetry_2
_geom_bond_publ_flag
Ni N2 2.105(2) . ?
Ni N4 2.108(2) . ?
Ni N3 2.126(2) . ?
Ni O2 2.127(2) . ?
Ni N1 2.133(2) . ?
Ni O1 2.134(2) . ?
N5 O1 1.260(3) . ?
N5 O2 1.264(3) . ?
N1 C1 1.468(4) . ?
N1 C5 1.489(4) . ?
N2 C2 1.481(4) . ?
N2 C8 1.482(3) . ?
N3 C3 1.470(3) . ?
N3 C11 1.477(4) . ?
N4 C4 1.482(4) . ?
N4 C14 1.484(3) . ?
C1 C2 1.501(4) . ?
C3 C4 1.503(4) . ?
C5 C6 1.464(6) . ?
C6 C7 1.547(7) . ?
C8 C9 1.535(4) . ?
C9 C10 1.504(5) . ?
C11 C12 1.517(4) . ?
C12 C13 1.510(5) . ?
C14 C15 1.521(4) . ?
C15 C16 1.504(4) . ?
O3 N6 1.082(4) . ?
N6 O4 1.222(4) . ?
